data_7246007
loop_
_publ_author_name
'Majumdar, Dhrubajyoti'
'Roy, Sourav'
'Frontera, Antonio'

_publ_section_title
;
 The importance of tetrel bonding interactions with carbon in two
 arrestive iso-structural Cd(ii)--Salen coordination complexes: a
 comprehensive DFT overview in crystal engineering
;
_journal_issue 55
_journal_name_full 'RSC Advances'
_journal_page_first 35860
_journal_page_last 35872
_journal_paper_doi 10.1039/D2RA07080D
_journal_volume 12
_journal_year 2022
_chemical_formula_sum 'C42 H42 Cd4 N6 O12 S2'
_chemical_formula_weight 1336.58
_space_group_crystal_system orthorhombic
_space_group_IT_number 60
_space_group_name_Hall '-P 2n 2ab'
_space_group_name_H-M_alt 'P b c n'
_atom_sites_solution_hydrogens geom
_audit_creation_method SHELXL-2018/3
_audit_update_record
;
2022-10-03 deposited with the CCDC.	2022-12-01 downloaded from the CCDC.
;
_cell_angle_alpha 90
_cell_angle_beta 90
_cell_angle_gamma 90
_cell_formula_units_Z 4
_cell_length_a 20.758(6)
_cell_length_b 11.022(3)
_cell_length_c 21.396(6)
_cell_measurement_reflns_used 193807
_cell_measurement_temperature 293(2)
_cell_measurement_theta_max 26.548
_cell_measurement_theta_min 0.952
_cell_volume 4895(2)
_computing_structure_refinement 'SHELXL-2018/3 (Sheldrick, 2018)'
_computing_structure_solution 'SHELXT 2014/5 (Sheldrick, 2014)'
_diffrn_ambient_temperature 293(2)
_diffrn_measured_fraction_theta_full 1.000
_diffrn_measured_fraction_theta_max 0.992
_diffrn_measurement_device_type 'Bruker APEX-II CCD'
_diffrn_measurement_method '\f and \w scans'
_diffrn_radiation_type MoK\a
_diffrn_radiation_wavelength 0.71073
_diffrn_reflns_av_R_equivalents 0.0818
_diffrn_reflns_av_unetI/netI 0.0231
_diffrn_reflns_Laue_measured_fraction_full 1.000
_diffrn_reflns_Laue_measured_fraction_max 0.992
_diffrn_reflns_limit_h_max 26
_diffrn_reflns_limit_h_min -25
_diffrn_reflns_limit_k_max 13
_diffrn_reflns_limit_k_min -13
_diffrn_reflns_limit_l_max 26
_diffrn_reflns_limit_l_min -26
_diffrn_reflns_number 182284
_diffrn_reflns_point_group_measured_fraction_full 1.000
_diffrn_reflns_point_group_measured_fraction_max 0.992
_diffrn_reflns_theta_full 25.242
_diffrn_reflns_theta_max 26.548
_diffrn_reflns_theta_min 1.904
_exptl_absorpt_coefficient_mu 1.863
_exptl_absorpt_correction_type multi-scan
_exptl_absorpt_process_details SADBAS
_exptl_crystal_colour yellow
_exptl_crystal_density_diffrn 1.814
_exptl_crystal_description block
_exptl_crystal_F_000 2624
_exptl_crystal_size_max 0.200
_exptl_crystal_size_mid 0.200
_exptl_crystal_size_min 0.200
_exptl_transmission_factor_max 0.692
_exptl_transmission_factor_min 0.685
_refine_diff_density_max 0.743
_refine_diff_density_min -1.554
_refine_diff_density_rms 0.140
_refine_ls_extinction_method none
_refine_ls_goodness_of_fit_ref 1.196
_refine_ls_hydrogen_treatment constr
_refine_ls_matrix_type full
_refine_ls_number_parameters 301
_refine_ls_number_reflns 5095
_refine_ls_number_restraints 33
_refine_ls_restrained_S_all 1.195
_refine_ls_R_factor_all 0.0891
_refine_ls_R_factor_gt 0.0680
_refine_ls_shift/su_max 0.001
_refine_ls_shift/su_mean 0.000
_refine_ls_structure_factor_coef Fsqd
_refine_ls_weighting_details 'w=1/[\s^2^(Fo^2^)+(0.0082P)^2^+59.0182P] where P=(Fo^2^+2Fc^2^)/3'
_refine_ls_weighting_scheme calc
_refine_ls_wR_factor_gt 0.1402
_refine_ls_wR_factor_ref 0.1518
_reflns_Friedel_coverage 0.000
_reflns_number_gt 3924
_reflns_number_total 5095
_reflns_threshold_expression 'I > 2\s(I)'
_cod_data_source_file d2ra07080d4.cif
_cod_data_source_block shelx
_cod_database_code 7246007
_shelx_shelxl_version_number 2018/3
_shelx_space_group_comment
;
The symmetry employed for this shelxl refinement is uniquely defined
by the following loop, which should always be used as a source of
symmetry information in preference to the above space-group names.
They are only intended as comments.
;
_shelx_estimated_absorpt_t_min 0.707
_shelx_estimated_absorpt_t_max 0.707

loop_
_space_group_symop_operation_xyz
'x, y, z'
'-x+1/2, -y+1/2, z+1/2'
'-x, y, -z+1/2'
'x+1/2, -y+1/2, -z'
'-x, -y, -z'
'x-1/2, y-1/2, -z-1/2'
'x, -y, z-1/2'
'-x-1/2, y-1/2, z'

loop_
_atom_site_label
_atom_site_type_symbol
_atom_site_fract_x
_atom_site_fract_y
_atom_site_fract_z
_atom_site_U_iso_or_equiv
_atom_site_adp_type
_atom_site_occupancy
_atom_site_site_symmetry_order
_atom_site_calc_flag
_atom_site_refinement_flags_posn
_atom_site_refinement_flags_adp
_atom_site_refinement_flags_occupancy
_atom_site_disorder_assembly
_atom_site_disorder_group
Cd1 Cd 0.55798(3) 0.72122(6) 0.81582(3) 0.0523(2) Uani 1 1 d . . . . .
Cd02 Cd 0.61028(4) 0.62270(7) 0.66761(4) 0.0593(2) Uani 1 1 d . . . . .
S1 S 0.6836(3) 0.8502(6) 0.48697(19) 0.149(2) Uani 1 1 d . . . . .
O2 O 0.4462(3) 0.7847(5) 0.7873(3) 0.0532(15) Uani 1 1 d . . . . .
O3 O 0.6401(3) 0.6207(6) 0.7674(3) 0.0593(17) Uani 1 1 d . . . . .
O1 O 0.4018(4) 0.9277(7) 0.6975(5) 0.082(2) Uani 1 1 d . . . . .
O6 O 0.5056(4) 0.5487(7) 0.6799(5) 0.104(3) Uani 1 1 d . . . . .
O5 O 0.5714(5) 0.4278(8) 0.6425(7) 0.133(4) Uani 1 1 d . U . . .
N2 N 0.6194(5) 0.6565(13) 0.9006(5) 0.101(4) Uani 1 1 d . . . . .
N1 N 0.5063(5) 0.7867(12) 0.9081(5) 0.096(4) Uani 1 1 d . . . . .
N3 N 0.6559(5) 0.7048(11) 0.5870(5) 0.097(3) Uani 1 1 d . . . . .
C7 C 0.4300(4) 0.9005(8) 0.8013(6) 0.062(3) Uani 1 1 d . . . . .
C17 C 0.6753(5) 0.5301(9) 0.7869(6) 0.064(3) Uani 1 1 d . . . . .
O4 O 0.7048(5) 0.5045(11) 0.6839(5) 0.120(4) Uani 1 1 d . . . . .
C20 C 0.5177(6) 0.4480(11) 0.6621(7) 0.082(4) Uani 1 1 d . U . . .
C12 C 0.6826(6) 0.4955(12) 0.8506(7) 0.082(4) Uani 1 1 d . . . . .
C6 C 0.4383(6) 0.9450(12) 0.8630(7) 0.089(4) Uani 1 1 d . . . . .
C2 C 0.4061(5) 0.9775(9) 0.7558(7) 0.075(4) Uani 1 1 d . . . . .
C11 C 0.6564(6) 0.5642(16) 0.9018(7) 0.100(5) Uani 1 1 d . . . . .
H11 H 0.668132 0.537402 0.941411 0.120 Uiso 1 1 calc R U . . .
C8 C 0.4687(6) 0.8759(17) 0.9127(7) 0.114(6) Uani 1 1 d . . . . .
H8 H 0.459214 0.900785 0.953202 0.137 Uiso 1 1 calc R U . . .
C14 C 0.7467(9) 0.3219(13) 0.8192(13) 0.155(11) Uani 1 1 d . . . . .
H14 H 0.768835 0.251437 0.829733 0.186 Uiso 1 1 calc R U . . .
C22 C 0.6662(7) 0.7640(14) 0.5444(6) 0.094(4) Uani 1 1 d . . . . .
C15 C 0.7423(7) 0.3563(14) 0.7602(10) 0.129(7) Uani 1 1 d . . . . .
H15 H 0.761696 0.308668 0.729671 0.155 Uiso 1 1 calc R U . . .
C16 C 0.7101(5) 0.4602(11) 0.7422(8) 0.088(4) Uani 1 1 d . . . . .
C21 C 0.4693(6) 0.3485(11) 0.6657(9) 0.120(6) Uani 1 1 d . U . . .
H21A H 0.489781 0.275554 0.680115 0.181 Uiso 1 1 calc R U . . .
H21B H 0.451076 0.334777 0.625091 0.181 Uiso 1 1 calc R U . . .
H21C H 0.435705 0.370907 0.694371 0.181 Uiso 1 1 calc R U . . .
C13 C 0.7190(7) 0.3891(14) 0.8635(9) 0.119(7) Uani 1 1 d . . . . .
H13 H 0.723670 0.365220 0.904968 0.143 Uiso 1 1 calc R U . . .
C5 C 0.4171(7) 1.0656(14) 0.8760(9) 0.122(5) Uani 1 1 d . . . . .
H5 H 0.421734 1.097853 0.915932 0.147 Uiso 1 1 calc R U . . .
C3 C 0.3863(7) 1.0945(10) 0.7703(10) 0.119(5) Uani 1 1 d . . . . .
H3 H 0.370814 1.144243 0.738569 0.142 Uiso 1 1 calc R U . . .
C19 C 0.7397(7) 0.4414(16) 0.6343(8) 0.140(7) Uani 1 1 d . . . . .
H19A H 0.723918 0.359793 0.630843 0.210 Uiso 1 1 calc R U . . .
H19B H 0.784797 0.439921 0.644111 0.210 Uiso 1 1 calc R U . . .
H19C H 0.733236 0.483039 0.595401 0.210 Uiso 1 1 calc R U . . .
C1 C 0.3824(7) 1.0082(13) 0.6476(8) 0.122(6) Uani 1 1 d . . . . .
H1A H 0.408373 1.080172 0.648649 0.183 Uiso 1 1 calc R U . . .
H1B H 0.337894 1.029775 0.652981 0.183 Uiso 1 1 calc R U . . .
H1C H 0.387866 0.968075 0.608174 0.183 Uiso 1 1 calc R U . . .
C9 C 0.5231(8) 0.708(2) 0.9692(6) 0.181(9) Uani 1 1 d . U . . .
H9A H 0.507616 0.625273 0.966193 0.217 Uiso 1 1 calc R U . . .
H9B H 0.507335 0.745384 1.007274 0.217 Uiso 1 1 calc R U . . .
C4 C 0.3889(10) 1.1364(15) 0.8275(12) 0.156(8) Uani 1 1 d . . . . .
H4 H 0.372175 1.212721 0.836456 0.187 Uiso 1 1 calc R U . . .
C10 C 0.6021(9) 0.717(2) 0.9627(7) 0.175(9) Uani 1 1 d . U . . .
H10A H 0.615793 0.801286 0.962683 0.210 Uiso 1 1 calc R U . . .
H10B H 0.622889 0.675624 0.997152 0.210 Uiso 1 1 calc R U . . .

loop_
_atom_site_aniso_label
_atom_site_aniso_U_11
_atom_site_aniso_U_22
_atom_site_aniso_U_33
_atom_site_aniso_U_23
_atom_site_aniso_U_13
_atom_site_aniso_U_12
Cd1 0.0503(4) 0.0493(4) 0.0573(4) -0.0018(3) -0.0032(3) -0.0008(3)
Cd02 0.0544(4) 0.0542(4) 0.0692(5) -0.0026(4) 0.0057(4) 0.0049(3)
S1 0.198(5) 0.182(5) 0.068(2) 0.017(3) 0.031(3) -0.025(4)
O2 0.057(4) 0.034(3) 0.069(4) -0.007(3) 0.001(3) 0.003(3)
O3 0.058(4) 0.048(4) 0.072(4) 0.011(3) -0.005(3) 0.021(3)
O1 0.072(5) 0.051(4) 0.123(7) 0.030(5) 0.001(5) 0.009(4)
O6 0.072(5) 0.054(5) 0.187(10) -0.028(6) -0.014(6) 0.014(4)
O5 0.090(7) 0.062(5) 0.248(13) -0.038(7) 0.046(8) -0.014(5)
N2 0.071(7) 0.159(12) 0.074(7) 0.010(7) -0.009(6) 0.020(8)
N1 0.064(6) 0.146(11) 0.079(7) -0.039(7) 0.004(5) 0.013(7)
N3 0.094(8) 0.104(9) 0.093(8) 0.005(7) 0.024(7) -0.013(7)
C7 0.036(5) 0.041(5) 0.108(8) -0.010(5) 0.000(5) -0.013(4)
C17 0.050(6) 0.043(5) 0.099(8) 0.007(5) -0.020(6) 0.001(4)
O4 0.091(7) 0.156(10) 0.113(8) -0.049(8) -0.007(6) 0.060(7)
C20 0.073(8) 0.051(6) 0.123(10) 0.004(7) -0.001(7) 0.005(6)
C12 0.057(7) 0.073(8) 0.116(10) 0.038(8) -0.025(7) 0.005(6)
C6 0.068(7) 0.073(7) 0.125(11) -0.055(7) 0.004(8) -0.011(6)
C2 0.047(6) 0.033(5) 0.145(12) -0.003(7) 0.014(7) -0.002(4)
C11 0.060(8) 0.142(14) 0.099(10) 0.060(10) -0.021(7) -0.015(9)
C8 0.067(8) 0.176(17) 0.101(11) -0.083(12) 0.010(8) -0.011(10)
C14 0.098(12) 0.046(8) 0.32(3) 0.024(14) -0.087(17) 0.016(8)
C22 0.099(10) 0.112(11) 0.071(8) -0.018(8) 0.021(7) -0.030(9)
C15 0.083(10) 0.077(10) 0.23(2) -0.041(12) -0.060(13) 0.043(8)
C16 0.055(7) 0.068(7) 0.140(12) -0.027(8) -0.025(8) 0.026(6)
C21 0.066(8) 0.052(7) 0.243(19) -0.011(10) 0.017(10) -0.007(6)
C13 0.076(9) 0.084(11) 0.198(19) 0.071(12) -0.051(11) -0.014(8)
C5 0.083(9) 0.090(9) 0.195(14) -0.090(9) 0.018(10) -0.012(7)
C3 0.101(10) 0.036(6) 0.219(16) 0.003(8) 0.039(11) 0.009(7)
C19 0.084(10) 0.166(17) 0.170(16) -0.089(14) -0.004(11) 0.046(11)
C1 0.093(10) 0.090(10) 0.183(16) 0.075(11) -0.024(11) 0.015(8)
C9 0.126(13) 0.35(3) 0.067(8) -0.054(13) -0.042(9) 0.129(16)
C4 0.147(16) 0.056(9) 0.264(19) -0.049(10) 0.029(14) 0.013(9)
C10 0.145(15) 0.32(3) 0.064(9) -0.016(13) -0.009(9) 0.097(17)

loop_
_atom_type_symbol
_atom_type_description
_atom_type_scat_dispersion_real
_atom_type_scat_dispersion_imag
_atom_type_scat_source
C C 0.0033 0.0016 'International Tables Vol C Tables 4.2.6.8 and 6.1.1.4'
H H 0.0000 0.0000 'International Tables Vol C Tables 4.2.6.8 and 6.1.1.4'
N N 0.0061 0.0033 'International Tables Vol C Tables 4.2.6.8 and 6.1.1.4'
O O 0.0106 0.0060 'International Tables Vol C Tables 4.2.6.8 and 6.1.1.4'
S S 0.1246 0.1234 'International Tables Vol C Tables 4.2.6.8 and 6.1.1.4'
Cd Cd -0.8075 1.2024 'International Tables Vol C Tables 4.2.6.8 and 6.1.1.4'

loop_
_geom_angle_atom_site_label_1
_geom_angle_atom_site_label_2
_geom_angle_atom_site_label_3
_geom_angle
_geom_angle_site_symmetry_1
_geom_angle_site_symmetry_3
_geom_angle_publ_flag
O3 Cd1 O6 92.5(3) . 3_656 ?
O3 Cd1 O2 75.1(2) . 3_656 ?
O6 Cd1 O2 105.3(3) 3_656 3_656 ?
O3 Cd1 N2 78.2(3) . . ?
O6 Cd1 N2 91.7(4) 3_656 . ?
O2 Cd1 N2 148.8(3) 3_656 . ?
O3 Cd1 N1 150.2(3) . . ?
O6 Cd1 N1 87.7(4) 3_656 . ?
O2 Cd1 N1 133.4(3) 3_656 . ?
N2 Cd1 N1 72.0(4) . . ?
O3 Cd1 O1 98.3(3) . 3_656 ?
O6 Cd1 O1 164.8(3) 3_656 3_656 ?
O2 Cd1 O1 67.6(3) 3_656 3_656 ?
N2 Cd1 O1 100.9(4) . 3_656 ?
N1 Cd1 O1 88.2(4) . 3_656 ?
O3 Cd1 O2 136.0(2) . . ?
O6 Cd1 O2 73.2(3) 3_656 . ?
O2 Cd1 O2 69.4(3) 3_656 . ?
N2 Cd1 O2 141.6(3) . . ?
N1 Cd1 O2 72.3(3) . . ?
O1 Cd1 O2 91.6(2) 3_656 . ?
N3 Cd02 O3 130.3(4) . . ?
N3 Cd02 O6 130.0(4) . . ?
O3 Cd02 O6 98.5(3) . . ?
N3 Cd02 O2 103.2(4) . 3_656 ?
O3 Cd02 O2 75.6(2) . 3_656 ?
O6 Cd02 O2 75.8(2) . 3_656 ?
N3 Cd02 O5 110.4(5) . . ?
O3 Cd02 O5 107.8(4) . . ?
O6 Cd02 O5 52.4(3) . . ?
O2 Cd02 O5 128.1(3) 3_656 . ?
N3 Cd02 O4 89.1(4) . . ?
O3 Cd02 O4 67.9(3) . . ?
O6 Cd02 O4 124.0(4) . . ?
O2 Cd02 O4 140.3(3) 3_656 . ?
O5 Cd02 O4 79.4(4) . . ?
N3 Cd02 C20 124.7(4) . . ?
O3 Cd02 C20 103.4(4) . . ?
O6 Cd02 C20 26.0(3) . . ?
O2 Cd02 C20 101.7(3) 3_656 . ?
O5 Cd02 C20 26.4(3) . . ?
O4 Cd02 C20 101.6(4) . . ?
C7 O2 Cd1 119.1(6) . 3_656 ?
C7 O2 Cd02 120.2(6) . 3_656 ?
Cd1 O2 Cd02 98.2(2) 3_656 3_656 ?
C7 O2 Cd1 116.2(5) . . ?
Cd1 O2 Cd1 100.5(2) 3_656 . ?
Cd02 O2 Cd1 98.7(2) 3_656 . ?
C17 O3 Cd02 118.0(7) . . ?
C17 O3 Cd1 130.2(7) . . ?
Cd02 O3 Cd1 102.9(2) . . ?
C2 O1 C1 116.5(11) . . ?
C2 O1 Cd1 117.4(6) . 3_656 ?
C1 O1 Cd1 125.6(9) . 3_656 ?
C20 O6 Cd1 153.0(10) . 3_656 ?
C20 O6 Cd02 95.2(8) . . ?
Cd1 O6 Cd02 104.3(3) 3_656 . ?
C20 O5 Cd02 93.9(8) . . ?
C11 N2 C10 118.2(13) . . ?
C11 N2 Cd1 126.1(10) . . ?
C10 N2 Cd1 114.4(9) . . ?
C8 N1 C9 119.4(12) . . ?
C8 N1 Cd1 125.9(11) . . ?
C9 N1 Cd1 114.7(8) . . ?
C22 N3 Cd02 163.1(13) . . ?
O2 C7 C2 120.9(10) . . ?
O2 C7 C6 120.1(11) . . ?
C2 C7 C6 119.0(11) . . ?
O3 C17 C12 124.7(11) . . ?
O3 C17 C16 118.9(11) . . ?
C12 C17 C16 116.4(11) . . ?
C16 O4 C19 117.4(12) . . ?
C16 O4 Cd02 113.7(7) . . ?
C19 O4 Cd02 124.3(9) . . ?
O6 C20 O5 118.2(12) . . ?
O6 C20 C21 121.5(13) . . ?
O5 C20 C21 120.3(12) . . ?
O6 C20 Cd02 58.7(7) . . ?
O5 C20 Cd02 59.7(7) . . ?
C21 C20 Cd02 174.0(11) . . ?
C13 C12 C17 117.6(15) . . ?
C13 C12 C11 119.1(14) . . ?
C17 C12 C11 123.3(11) . . ?
C7 C6 C5 117.8(15) . . ?
C7 C6 C8 123.6(11) . . ?
C5 C6 C8 118.6(14) . . ?
O1 C2 C7 114.7(9) . . ?
O1 C2 C3 123.9(14) . . ?
C7 C2 C3 121.3(15) . . ?
N2 C11 C12 129.2(12) . . ?
N2 C11 H11 115.4 . . ?
C12 C11 H11 115.4 . . ?
N1 C8 C6 128.4(13) . . ?
N1 C8 H8 115.8 . . ?
C6 C8 H8 115.8 . . ?
C15 C14 C13 119.3(15) . . ?
C15 C14 H14 120.3 . . ?
C13 C14 H14 120.3 . . ?
N3 C22 S1 176.9(14) . . ?
C14 C15 C16 122.6(18) . . ?
C14 C15 H15 118.7 . . ?
C16 C15 H15 118.7 . . ?
O4 C16 C15 126.9(15) . . ?
O4 C16 C17 112.7(10) . . ?
C15 C16 C17 120.4(16) . . ?
C20 C21 H21A 109.5 . . ?
C20 C21 H21B 109.5 . . ?
H21A C21 H21B 109.5 . . ?
C20 C21 H21C 109.5 . . ?
H21A C21 H21C 109.5 . . ?
H21B C21 H21C 109.5 . . ?
C14 C13 C12 123.3(18) . . ?
C14 C13 H13 118.4 . . ?
C12 C13 H13 118.4 . . ?
C4 C5 C6 119.6(16) . . ?
C4 C5 H5 120.2 . . ?
C6 C5 H5 120.2 . . ?
C4 C3 C2 121.6(18) . . ?
C4 C3 H3 119.2 . . ?
C2 C3 H3 119.2 . . ?
O4 C19 H19A 109.5 . . ?
O4 C19 H19B 109.5 . . ?
H19A C19 H19B 109.5 . . ?
O4 C19 H19C 109.5 . . ?
H19A C19 H19C 109.5 . . ?
H19B C19 H19C 109.5 . . ?
O1 C1 H1A 109.5 . . ?
O1 C1 H1B 109.5 . . ?
H1A C1 H1B 109.5 . . ?
O1 C1 H1C 109.5 . . ?
H1A C1 H1C 109.5 . . ?
H1B C1 H1C 109.5 . . ?
N1 C9 C10 96.5(14) . . ?
N1 C9 H9A 112.4 . . ?
C10 C9 H9A 112.4 . . ?
N1 C9 H9B 112.4 . . ?
C10 C9 H9B 112.4 . . ?
H9A C9 H9B 110.0 . . ?
C3 C4 C5 120.3(15) . . ?
C3 C4 H4 119.8 . . ?
C5 C4 H4 119.8 . . ?
N2 C10 C9 106.3(14) . . ?
N2 C10 H10A 110.5 . . ?
C9 C10 H10A 110.5 . . ?
N2 C10 H10B 110.5 . . ?
C9 C10 H10B 110.5 . . ?
H10A C10 H10B 108.7 . . ?

loop_
_geom_bond_atom_site_label_1
_geom_bond_atom_site_label_2
_geom_bond_distance
_geom_bond_site_symmetry_2
_geom_bond_publ_flag
Cd1 O3 2.282(6) . ?
Cd1 O6 2.316(8) 3_656 ?
Cd1 O2 2.316(6) 3_656 ?
Cd1 N2 2.329(11) . ?
Cd1 N1 2.359(10) . ?
Cd1 O1 2.440(8) 3_656 ?
Cd1 O2 2.499(6) . ?
Cd02 N3 2.166(11) . ?
Cd02 O3 2.224(7) . ?
Cd02 O6 2.337(9) . ?
Cd02 O2 2.344(6) 3_656 ?
Cd02 O5 2.356(9) . ?
Cd02 O4 2.381(9) . ?
Cd02 C20 2.723(13) . ?
S1 C22 1.594(15) . ?
O2 C7 1.353(11) . ?
O3 C17 1.306(11) . ?
O1 C2 1.366(15) . ?
O1 C1 1.446(14) . ?
O6 C20 1.201(13) . ?
O5 C20 1.212(14) . ?
N2 C11 1.276(18) . ?
N2 C10 1.529(18) . ?
N1 C8 1.259(18) . ?
N1 C9 1.61(2) . ?
N3 C22 1.142(16) . ?
C7 C2 1.383(16) . ?
C7 C6 1.418(17) . ?
C17 C12 1.423(16) . ?
C17 C16 1.424(16) . ?
O4 C16 1.343(17) . ?
O4 C19 1.461(15) . ?
C20 C21 1.490(16) . ?
C12 C13 1.422(17) . ?
C12 C11 1.44(2) . ?
C6 C5 1.428(17) . ?
C6 C8 1.45(2) . ?
C2 C3 1.388(15) . ?
C11 H11 0.9300 . ?
C8 H8 0.9300 . ?
C14 C15 1.32(3) . ?
C14 C13 1.33(3) . ?
C14 H14 0.9300 . ?
C15 C16 1.382(18) . ?
C15 H15 0.9300 . ?
C21 H21A 0.9600 . ?
C21 H21B 0.9600 . ?
C21 H21C 0.9600 . ?
C13 H13 0.9300 . ?
C5 C4 1.42(3) . ?
C5 H5 0.9300 . ?
C3 C4 1.31(3) . ?
C3 H3 0.9300 . ?
C19 H19A 0.9600 . ?
C19 H19B 0.9600 . ?
C19 H19C 0.9600 . ?
C1 H1A 0.9600 . ?
C1 H1B 0.9600 . ?
C1 H1C 0.9600 . ?
C9 C10 1.65(2) . ?
C9 H9A 0.9700 . ?
C9 H9B 0.9700 . ?
C4 H4 0.9300 . ?
C10 H10A 0.9700 . ?
C10 H10B 0.9700 . ?
